data_7130437
loop_
_publ_author_name
'Bavikar, Suhas Ravindra'
'Lo, Hong-Jay'
'Sai Pavan Kumar, Chebolu Naga Sesha'
'Chein, Rong-Jie'

_publ_section_title
;
 Total synthesis of (-)-panduratin D.
;
_journal_issue 61
_journal_name_full 'Chemical communications (Cambridge, England)'
_journal_page_first 8564
_journal_page_last 8567
_journal_paper_doi 10.1039/d2cc02980d
_journal_volume 58
_journal_year 2022
_chemical_formula_moiety 'C38 H41 Br O5 Si'
_chemical_formula_sum 'C38 H41 Br O5 Si'
_chemical_formula_weight 685.71
_space_group_IT_number 2
_space_group_name_Hall '-P 1'
_space_group_name_H-M_alt 'P -1'
_symmetry_cell_setting triclinic
_symmetry_space_group_name_H-M 'P -1'
_atom_sites_solution_hydrogens geom
_atom_sites_solution_primary direct
_atom_sites_solution_secondary difmap
_audit_creation_method SHELXL-97
_audit_update_record
;
2022-02-25 deposited with the CCDC.	2022-07-05 downloaded from the CCDC.
;
_cell_angle_alpha 81.31(2)
_cell_angle_beta 69.658(19)
_cell_angle_gamma 70.312(14)
_cell_formula_units_Z 2
_cell_length_a 11.507(7)
_cell_length_b 11.622(7)
_cell_length_c 15.292(8)
_cell_measurement_reflns_used 9985
_cell_measurement_temperature 200(2)
_cell_measurement_theta_max 24.849
_cell_measurement_theta_min 2.286
_cell_volume 1804.1(18)
_computing_molecular_graphics 'Ortep-3 for Windows (Farrugia, 1997)'
_computing_publication_material 'WinGX publication routines (Farrugia, 1999)'
_computing_structure_refinement 'SHELXL-97 (Sheldrick, 1997)'
_computing_structure_solution 'SHELXS-86 (Sheldrick, 1986)'
_diffrn_ambient_temperature 200(2)
_diffrn_measured_fraction_theta_full 0.989
_diffrn_measured_fraction_theta_max 0.989
_diffrn_measurement_device_type 'D8 Venture'
_diffrn_measurement_method 'phi scan & omega scan'
_diffrn_radiation_monochromator graphite
_diffrn_radiation_source 'fine-focus sealed tube'
_diffrn_radiation_type MoK\a
_diffrn_radiation_wavelength 0.71073
_diffrn_reflns_av_R_equivalents 0.0550
_diffrn_reflns_av_sigmaI/netI 0.0377
_diffrn_reflns_limit_h_max 13
_diffrn_reflns_limit_h_min -13
_diffrn_reflns_limit_k_max 14
_diffrn_reflns_limit_k_min -14
_diffrn_reflns_limit_l_max 18
_diffrn_reflns_limit_l_min -18
_diffrn_reflns_number 42693
_diffrn_reflns_theta_full 25.46
_diffrn_reflns_theta_max 25.46
_diffrn_reflns_theta_min 1.98
_exptl_absorpt_coefficient_mu 1.212
_exptl_absorpt_correction_T_max 0.9199
_exptl_absorpt_correction_T_min 0.8024
_exptl_absorpt_correction_type multi-scan
_exptl_absorpt_process_details SADABS
_exptl_crystal_colour colorless
_exptl_crystal_density_diffrn 1.262
_exptl_crystal_density_method 'not measured'
_exptl_crystal_description prism
_exptl_crystal_F_000 716
_exptl_crystal_size_max 0.19
_exptl_crystal_size_mid 0.14
_exptl_crystal_size_min 0.07
_refine_diff_density_max 0.328
_refine_diff_density_min -0.647
_refine_diff_density_rms 0.045
_refine_ls_extinction_method none
_refine_ls_goodness_of_fit_ref 1.004
_refine_ls_hydrogen_treatment constr
_refine_ls_matrix_type full
_refine_ls_number_parameters 413
_refine_ls_number_reflns 6617
_refine_ls_number_restraints 0
_refine_ls_restrained_S_all 1.004
_refine_ls_R_factor_all 0.0686
_refine_ls_R_factor_gt 0.0441
_refine_ls_shift/su_max 0.001
_refine_ls_shift/su_mean 0.000
_refine_ls_structure_factor_coef Fsqd
_refine_ls_weighting_details 'calc w=1/[\s^2^(Fo^2^)+(0.0607P)^2^+0.9263P] where P=(Fo^2^+2Fc^2^)/3'
_refine_ls_weighting_scheme calc
_refine_ls_wR_factor_gt 0.1111
_refine_ls_wR_factor_ref 0.1250
_reflns_number_gt 4865
_reflns_number_total 6617
_reflns_threshold_expression >2sigma(I)
_cod_data_source_file d2cc02980d2.cif
_cod_data_source_block d23352
_cod_original_cell_volume 1804.2(18)
_cod_database_code 7130437

loop_
_symmetry_equiv_pos_as_xyz
'x, y, z'
'-x, -y, -z'

loop_
_atom_site_label
_atom_site_type_symbol
_atom_site_fract_x
_atom_site_fract_y
_atom_site_fract_z
_atom_site_U_iso_or_equiv
_atom_site_adp_type
_atom_site_occupancy
_atom_site_symmetry_multiplicity
_atom_site_calc_flag
_atom_site_refinement_flags
_atom_site_disorder_assembly
_atom_site_disorder_group
C1 C 0.8825(3) 0.2175(3) 0.6158(2) 0.0544(7) Uani 1 1 d . . .
C2 C 0.9407(3) 0.3033(3) 0.6190(2) 0.0669(9) Uani 1 1 d . . .
H2 H 1.0153 0.2797 0.6389 0.080 Uiso 1 1 calc R . .
C3 C 0.8882(3) 0.4231(3) 0.5927(2) 0.0553(7) Uani 1 1 d . . .
H3 H 0.9266 0.4830 0.5944 0.066 Uiso 1 1 calc R . .
C4 C 0.7784(2) 0.4567(2) 0.56341(17) 0.0385(6) Uani 1 1 d . . .
C5 C 0.7215(3) 0.3684(2) 0.56196(18) 0.0436(6) Uani 1 1 d . . .
H5 H 0.6466 0.3912 0.5425 0.052 Uiso 1 1 calc R . .
C6 C 0.7730(3) 0.2490(2) 0.5884(2) 0.0524(7) Uani 1 1 d . . .
H6 H 0.7340 0.1890 0.5879 0.063 Uiso 1 1 calc R . .
C7 C 0.7268(2) 0.5867(2) 0.53492(17) 0.0391(6) Uani 1 1 d . . .
C8 C 0.5613(2) 0.7227(2) 0.47637(17) 0.0361(5) Uani 1 1 d . . .
C9 C 0.4656(2) 0.7968(2) 0.54759(17) 0.0372(6) Uani 1 1 d . . .
H9 H 0.4507 0.7687 0.6110 0.045 Uiso 1 1 calc R . .
C10 C 0.3928(2) 0.9115(2) 0.52492(16) 0.0350(5) Uani 1 1 d . . .
C11 C 0.2758(3) 0.9635(3) 0.68361(18) 0.0501(7) Uani 1 1 d . . .
H11A H 0.2438 0.8923 0.6992 0.075 Uiso 1 1 calc R . .
H11B H 0.2101 1.0328 0.7198 0.075 Uiso 1 1 calc R . .
H11C H 0.3566 0.9440 0.6987 0.075 Uiso 1 1 calc R . .
C12 C 0.4138(2) 0.9474(2) 0.43003(16) 0.0334(5) Uani 1 1 d . . .
C13 C 0.3567(2) 1.0544(2) 0.38106(17) 0.0371(5) Uani 1 1 d . . .
H13 H 0.2890 1.1249 0.4087 0.045 Uiso 1 1 calc R . .
C14 C 0.4158(2) 1.0375(2) 0.28871(17) 0.0386(6) Uani 1 1 d . . .
C15 C 0.2666(3) 1.2766(3) 0.2222(2) 0.0685(9) Uani 1 1 d . . .
H15A H 0.2440 1.3254 0.1690 0.103 Uiso 1 1 calc R . .
H15B H 0.2980 1.3228 0.2528 0.103 Uiso 1 1 calc R . .
H15C H 0.1894 1.2584 0.2667 0.103 Uiso 1 1 calc R . .
C16 C 0.5551(3) 1.1592(3) 0.1103(2) 0.0711(9) Uani 1 1 d . . .
H16A H 0.6236 1.0806 0.0950 0.107 Uiso 1 1 calc R . .
H16B H 0.5780 1.2058 0.1467 0.107 Uiso 1 1 calc R . .
H16C H 0.5467 1.2056 0.0526 0.107 Uiso 1 1 calc R . .
C17 C 0.3484(4) 1.0432(3) 0.1137(2) 0.0758(10) Uani 1 1 d . . .
H17A H 0.3427 1.0877 0.0548 0.114 Uiso 1 1 calc R . .
H17B H 0.2635 1.0331 0.1507 0.114 Uiso 1 1 calc R . .
H17C H 0.4137 0.9626 0.1006 0.114 Uiso 1 1 calc R . .
C18 C 0.5085(2) 0.8683(2) 0.36202(16) 0.0332(5) Uani 1 1 d . . .
C19 C 0.5902(2) 0.7535(2) 0.38075(16) 0.0339(5) Uani 1 1 d . . .
C20 C 0.7005(2) 0.6738(2) 0.30760(17) 0.0379(6) Uani 1 1 d . . .
C21 C 0.6825(2) 0.6704(2) 0.21404(17) 0.0389(6) Uani 1 1 d . . .
H21 H 0.6381 0.7564 0.1967 0.047 Uiso 1 1 calc R . .
C22 C 0.8116(3) 0.6263(2) 0.13470(18) 0.0446(6) Uani 1 1 d . . .
H22 H 0.8567 0.5395 0.1498 0.054 Uiso 1 1 calc R . .
C23 C 0.9020(3) 0.7018(3) 0.12296(18) 0.0488(7) Uani 1 1 d . . .
C24 C 0.8624(3) 0.8276(3) 0.1065(2) 0.0629(9) Uani 1 1 d . . .
H24 H 0.7767 0.8665 0.1036 0.075 Uiso 1 1 calc R . .
C25 C 0.9425(5) 0.8984(4) 0.0942(3) 0.0876(13) Uani 1 1 d . . .
H25 H 0.9110 0.9843 0.0839 0.105 Uiso 1 1 calc R . .
C26 C 1.0642(6) 0.8467(6) 0.0968(3) 0.1082(17) Uani 1 1 d . . .
H26 H 1.1194 0.8957 0.0874 0.130 Uiso 1 1 calc R . .
C27 C 1.1092(5) 0.7226(7) 0.1132(4) 0.1207(18) Uani 1 1 d . . .
H27 H 1.1953 0.6857 0.1159 0.145 Uiso 1 1 calc R . .
C28 C 1.0264(4) 0.6493(4) 0.1261(3) 0.0850(11) Uani 1 1 d . . .
H28 H 1.0578 0.5634 0.1369 0.102 Uiso 1 1 calc R . .
C29 C 0.7823(3) 0.6299(3) 0.0426(2) 0.0620(8) Uani 1 1 d . . .
H29A H 0.7778 0.7119 0.0119 0.074 Uiso 1 1 calc R . .
H29B H 0.8561 0.5697 0.0006 0.074 Uiso 1 1 calc R . .
C30 C 0.6590(3) 0.6036(3) 0.0531(2) 0.0578(8) Uani 1 1 d . . .
H30 H 0.6427 0.5975 -0.0025 0.069 Uiso 1 1 calc R . .
C31 C 0.5706(3) 0.5881(3) 0.1334(2) 0.0526(7) Uani 1 1 d . . .
C32 C 0.4480(4) 0.5597(5) 0.1391(3) 0.0982(14) Uani 1 1 d . . .
H32A H 0.4454 0.5580 0.0759 0.147 Uiso 1 1 calc R . .
H32B H 0.3709 0.6230 0.1738 0.147 Uiso 1 1 calc R . .
H32C H 0.4487 0.4799 0.1711 0.147 Uiso 1 1 calc R . .
C33 C 0.5879(3) 0.5951(2) 0.22604(18) 0.0436(6) Uani 1 1 d . . .
H33 H 0.5009 0.6428 0.2673 0.052 Uiso 1 1 calc R . .
C34 C 0.6229(3) 0.4660(2) 0.2742(2) 0.0503(7) Uani 1 1 d . . .
H34A H 0.6424 0.4731 0.3310 0.060 Uiso 1 1 calc R . .
H34B H 0.5460 0.4363 0.2942 0.060 Uiso 1 1 calc R . .
C35 C 0.7374(3) 0.3724(2) 0.21315(19) 0.0490(7) Uani 1 1 d . . .
H35 H 0.7309 0.3609 0.1551 0.059 Uiso 1 1 calc R . .
C36 C 0.8456(3) 0.3046(2) 0.2303(2) 0.0508(7) Uani 1 1 d . . .
C37 C 0.9533(3) 0.2194(3) 0.1596(2) 0.0683(9) Uani 1 1 d . . .
H37A H 0.9277 0.2231 0.1042 0.102 Uiso 1 1 calc R . .
H37B H 0.9701 0.1357 0.1865 0.102 Uiso 1 1 calc R . .
H37C H 1.0324 0.2437 0.1419 0.102 Uiso 1 1 calc R . .
C38 C 0.8730(4) 0.3058(3) 0.3197(3) 0.0767(10) Uani 1 1 d . . .
H38A H 0.9474 0.3362 0.3063 0.115 Uiso 1 1 calc R . .
H38B H 0.8930 0.2226 0.3473 0.115 Uiso 1 1 calc R . .
H38C H 0.7962 0.3593 0.3635 0.115 Uiso 1 1 calc R . .
O1 O 0.76775(19) 0.66761(17) 0.53918(14) 0.0547(5) Uani 1 1 d . . .
O2 O 0.62339(17) 0.60322(14) 0.50418(12) 0.0408(4) Uani 1 1 d . . .
O3 O 0.30026(17) 0.99464(16) 0.58602(11) 0.0447(4) Uani 1 1 d . . .
O4 O 0.51193(16) 0.92170(14) 0.27470(11) 0.0370(4) Uani 1 1 d . . .
O5 O 0.79965(18) 0.61125(17) 0.32481(13) 0.0527(5) Uani 1 1 d . . .
Br1 Br 0.95290(4) 0.05125(3) 0.65054(4) 0.09463(19) Uani 1 1 d . . .
Si1 Si 0.39654(8) 1.13128(7) 0.18062(5) 0.0480(2) Uani 1 1 d . . .

loop_
_atom_site_aniso_label
_atom_site_aniso_U_11
_atom_site_aniso_U_22
_atom_site_aniso_U_33
_atom_site_aniso_U_23
_atom_site_aniso_U_13
_atom_site_aniso_U_12
C1 0.0475(16) 0.0452(15) 0.067(2) 0.0168(13) -0.0231(14) -0.0132(13)
C2 0.0570(18) 0.066(2) 0.086(2) 0.0232(17) -0.0429(18) -0.0206(16)
C3 0.0583(18) 0.0532(17) 0.066(2) 0.0136(14) -0.0326(15) -0.0251(14)
C4 0.0399(13) 0.0399(13) 0.0316(13) 0.0026(10) -0.0088(11) -0.0116(11)
C5 0.0412(14) 0.0440(14) 0.0468(16) 0.0009(12) -0.0175(12) -0.0121(12)
C6 0.0490(16) 0.0412(15) 0.068(2) 0.0048(13) -0.0211(14) -0.0153(13)
C7 0.0414(14) 0.0410(14) 0.0326(14) -0.0016(11) -0.0093(11) -0.0125(11)
C8 0.0407(13) 0.0339(12) 0.0346(14) 0.0008(10) -0.0144(11) -0.0113(10)
C9 0.0418(14) 0.0442(14) 0.0274(13) 0.0022(10) -0.0097(11) -0.0183(11)
C10 0.0328(12) 0.0392(13) 0.0322(13) -0.0059(10) -0.0048(10) -0.0138(10)
C11 0.0502(16) 0.0623(17) 0.0316(15) -0.0083(12) -0.0022(12) -0.0182(14)
C12 0.0321(12) 0.0356(12) 0.0333(13) -0.0044(10) -0.0091(10) -0.0115(10)
C13 0.0373(13) 0.0336(12) 0.0387(14) -0.0062(10) -0.0134(11) -0.0053(10)
C14 0.0393(13) 0.0338(12) 0.0400(15) -0.0034(10) -0.0156(11) -0.0038(10)
C15 0.072(2) 0.0552(18) 0.0538(19) 0.0039(14) -0.0203(16) 0.0083(16)
C16 0.067(2) 0.074(2) 0.057(2) 0.0167(16) -0.0145(17) -0.0155(17)
C17 0.086(2) 0.085(2) 0.057(2) -0.0126(18) -0.0366(19) -0.009(2)
C18 0.0347(12) 0.0343(12) 0.0319(13) -0.0011(10) -0.0108(10) -0.0121(10)
C19 0.0383(13) 0.0338(12) 0.0306(13) -0.0031(10) -0.0114(10) -0.0110(10)
C20 0.0432(14) 0.0311(12) 0.0361(14) -0.0019(10) -0.0106(11) -0.0091(11)
C21 0.0452(14) 0.0312(12) 0.0326(13) -0.0030(10) -0.0088(11) -0.0050(11)
C22 0.0525(16) 0.0348(13) 0.0358(14) -0.0069(11) -0.0055(12) -0.0065(12)
C23 0.0506(16) 0.0525(16) 0.0342(15) -0.0104(12) 0.0013(12) -0.0161(13)
C24 0.074(2) 0.0558(18) 0.0486(18) -0.0093(14) 0.0059(15) -0.0303(16)
C25 0.108(3) 0.086(3) 0.064(2) -0.021(2) 0.013(2) -0.058(3)
C26 0.117(4) 0.141(5) 0.091(3) -0.026(3) -0.012(3) -0.083(4)
C27 0.066(3) 0.172(6) 0.132(5) -0.011(4) -0.033(3) -0.043(3)
C28 0.062(2) 0.097(3) 0.091(3) -0.013(2) -0.019(2) -0.020(2)
C29 0.084(2) 0.0648(19) 0.0363(16) -0.0072(14) -0.0086(15) -0.0301(17)
C30 0.077(2) 0.0531(17) 0.0453(18) -0.0078(13) -0.0274(16) -0.0125(15)
C31 0.0539(17) 0.0544(16) 0.0487(18) -0.0080(13) -0.0209(14) -0.0084(14)
C32 0.076(3) 0.149(4) 0.086(3) -0.027(3) -0.037(2) -0.034(3)
C33 0.0416(14) 0.0417(14) 0.0407(15) -0.0057(11) -0.0106(12) -0.0052(11)
C34 0.0570(17) 0.0461(15) 0.0448(16) 0.0022(12) -0.0093(13) -0.0207(13)
C35 0.0669(19) 0.0349(13) 0.0399(15) -0.0004(11) -0.0110(14) -0.0159(13)
C36 0.0583(17) 0.0359(13) 0.0484(17) 0.0039(12) -0.0087(14) -0.0130(13)
C37 0.073(2) 0.0470(17) 0.061(2) -0.0048(14) -0.0016(17) -0.0076(15)
C38 0.080(2) 0.067(2) 0.073(2) -0.0130(18) -0.034(2) 0.0038(18)
O1 0.0617(12) 0.0406(10) 0.0700(14) -0.0014(9) -0.0300(11) -0.0170(9)
O2 0.0490(10) 0.0342(9) 0.0414(10) 0.0054(7) -0.0203(8) -0.0125(8)
O3 0.0445(10) 0.0499(10) 0.0311(10) -0.0100(8) -0.0034(8) -0.0090(8)
O4 0.0431(9) 0.0345(8) 0.0276(9) -0.0014(7) -0.0117(7) -0.0043(7)
O5 0.0486(11) 0.0543(11) 0.0453(11) -0.0073(9) -0.0174(9) 0.0015(9)
Br1 0.0814(3) 0.0555(2) 0.1481(4) 0.0383(2) -0.0610(3) -0.01522(18)
Si1 0.0514(4) 0.0466(4) 0.0369(4) 0.0018(3) -0.0175(3) -0.0016(3)

loop_
_atom_type_symbol
_atom_type_description
_atom_type_scat_dispersion_real
_atom_type_scat_dispersion_imag
_atom_type_scat_source
C C 0.0033 0.0016 'International Tables Vol C Tables 4.2.6.8 and 6.1.1.4'
H H 0.0000 0.0000 'International Tables Vol C Tables 4.2.6.8 and 6.1.1.4'
Cl Cl 0.1484 0.1585 'International Tables Vol C Tables 4.2.6.8 and 6.1.1.4'
N N 0.0061 0.0033 'International Tables Vol C Tables 4.2.6.8 and 6.1.1.4'
O O 0.0106 0.0060 'International Tables Vol C Tables 4.2.6.8 and 6.1.1.4'
Br Br -0.2901 2.4595 'International Tables Vol C Tables 4.2.6.8 and 6.1.1.4'
Si Si 0.0817 0.0704 'International Tables Vol C Tables 4.2.6.8 and 6.1.1.4'

loop_
_geom_angle_atom_site_label_1
_geom_angle_atom_site_label_2
_geom_angle_atom_site_label_3
_geom_angle
_geom_angle_site_symmetry_1
_geom_angle_site_symmetry_3
_geom_angle_publ_flag
C6 C1 C2 122.1(3) . . ?
C6 C1 Br1 118.0(2) . . ?
C2 C1 Br1 119.9(2) . . ?
C3 C2 C1 118.7(3) . . ?
C3 C2 H2 120.7 . . ?
C1 C2 H2 120.7 . . ?
C2 C3 C4 120.1(3) . . ?
C2 C3 H3 119.9 . . ?
C4 C3 H3 119.9 . . ?
C5 C4 C3 119.7(2) . . ?
C5 C4 C7 122.5(2) . . ?
C3 C4 C7 117.8(2) . . ?
C6 C5 C4 120.5(2) . . ?
C6 C5 H5 119.8 . . ?
C4 C5 H5 119.8 . . ?
C5 C6 C1 118.9(3) . . ?
C5 C6 H6 120.6 . . ?
C1 C6 H6 120.6 . . ?
O1 C7 O2 124.1(2) . . ?
O1 C7 C4 125.3(2) . . ?
O2 C7 C4 110.6(2) . . ?
C9 C8 C19 125.3(2) . . ?
C9 C8 O2 116.0(2) . . ?
C19 C8 O2 118.3(2) . . ?
C10 C9 C8 119.3(2) . . ?
C10 C9 H9 120.3 . . ?
C8 C9 H9 120.3 . . ?
O3 C10 C9 126.0(2) . . ?
O3 C10 C12 115.5(2) . . ?
C9 C10 C12 118.5(2) . . ?
O3 C11 H11A 109.5 . . ?
O3 C11 H11B 109.5 . . ?
H11A C11 H11B 109.5 . . ?
O3 C11 H11C 109.5 . . ?
H11A C11 H11C 109.5 . . ?
H11B C11 H11C 109.5 . . ?
C18 C12 C10 119.5(2) . . ?
C18 C12 C13 106.2(2) . . ?
C10 C12 C13 134.2(2) . . ?
C14 C13 C12 108.0(2) . . ?
C14 C13 H13 126.0 . . ?
C12 C13 H13 126.0 . . ?
C13 C14 O4 109.5(2) . . ?
C13 C14 Si1 134.29(18) . . ?
O4 C14 Si1 116.17(17) . . ?
Si1 C15 H15A 109.5 . . ?
Si1 C15 H15B 109.5 . . ?
H15A C15 H15B 109.5 . . ?
Si1 C15 H15C 109.5 . . ?
H15A C15 H15C 109.5 . . ?
H15B C15 H15C 109.5 . . ?
Si1 C16 H16A 109.5 . . ?
Si1 C16 H16B 109.5 . . ?
H16A C16 H16B 109.5 . . ?
Si1 C16 H16C 109.5 . . ?
H16A C16 H16C 109.5 . . ?
H16B C16 H16C 109.5 . . ?
Si1 C17 H17A 109.5 . . ?
Si1 C17 H17B 109.5 . . ?
H17A C17 H17B 109.5 . . ?
Si1 C17 H17C 109.5 . . ?
H17A C17 H17C 109.5 . . ?
H17B C17 H17C 109.5 . . ?
O4 C18 C12 109.6(2) . . ?
O4 C18 C19 125.7(2) . . ?
C12 C18 C19 124.6(2) . . ?
C8 C19 C18 112.6(2) . . ?
C8 C19 C20 123.0(2) . . ?
C18 C19 C20 124.4(2) . . ?
O5 C20 C19 120.1(2) . . ?
O5 C20 C21 121.7(2) . . ?
C19 C20 C21 118.2(2) . . ?
C20 C21 C22 113.5(2) . . ?
C20 C21 C33 109.4(2) . . ?
C22 C21 C33 113.1(2) . . ?
C20 C21 H21 106.8 . . ?
C22 C21 H21 106.8 . . ?
C33 C21 H21 106.8 . . ?
C23 C22 C21 112.4(2) . . ?
C23 C22 C29 110.4(2) . . ?
C21 C22 C29 109.2(2) . . ?
C23 C22 H22 108.3 . . ?
C21 C22 H22 108.3 . . ?
C29 C22 H22 108.3 . . ?
C28 C23 C24 116.8(3) . . ?
C28 C23 C22 122.0(3) . . ?
C24 C23 C22 121.2(3) . . ?
C25 C24 C23 122.6(4) . . ?
C25 C24 H24 118.7 . . ?
C23 C24 H24 118.7 . . ?
C26 C25 C24 120.4(4) . . ?
C26 C25 H25 119.8 . . ?
C24 C25 H25 119.8 . . ?
C25 C26 C27 119.8(4) . . ?
C25 C26 H26 120.1 . . ?
C27 C26 H26 120.1 . . ?
C26 C27 C28 119.8(4) . . ?
C26 C27 H27 120.1 . . ?
C28 C27 H27 120.1 . . ?
C23 C28 C27 120.5(4) . . ?
C23 C28 H28 119.8 . . ?
C27 C28 H28 119.8 . . ?
C30 C29 C22 115.3(2) . . ?
C30 C29 H29A 108.4 . . ?
C22 C29 H29A 108.4 . . ?
C30 C29 H29B 108.4 . . ?
C22 C29 H29B 108.4 . . ?
H29A C29 H29B 107.5 . . ?
C31 C30 C29 125.7(3) . . ?
C31 C30 H30 117.2 . . ?
C29 C30 H30 117.2 . . ?
C30 C31 C33 121.3(3) . . ?
C30 C31 C32 122.9(3) . . ?
C33 C31 C32 115.8(3) . . ?
C31 C32 H32A 109.5 . . ?
C31 C32 H32B 109.5 . . ?
H32A C32 H32B 109.5 . . ?
C31 C32 H32C 109.5 . . ?
H32A C32 H32C 109.5 . . ?
H32B C32 H32C 109.5 . . ?
C31 C33 C34 111.1(2) . . ?
C31 C33 C21 110.4(2) . . ?
C34 C33 C21 115.6(2) . . ?
C31 C33 H33 106.4 . . ?
C34 C33 H33 106.4 . . ?
C21 C33 H33 106.4 . . ?
C35 C34 C33 114.1(2) . . ?
C35 C34 H34A 108.7 . . ?
C33 C34 H34A 108.7 . . ?
C35 C34 H34B 108.7 . . ?
C33 C34 H34B 108.7 . . ?
H34A C34 H34B 107.6 . . ?
C36 C35 C34 128.2(3) . . ?
C36 C35 H35 115.9 . . ?
C34 C35 H35 115.9 . . ?
C35 C36 C37 121.3(3) . . ?
C35 C36 C38 124.2(3) . . ?
C37 C36 C38 114.5(3) . . ?
C36 C37 H37A 109.5 . . ?
C36 C37 H37B 109.5 . . ?
H37A C37 H37B 109.5 . . ?
C36 C37 H37C 109.5 . . ?
H37A C37 H37C 109.5 . . ?
H37B C37 H37C 109.5 . . ?
C36 C38 H38A 109.5 . . ?
C36 C38 H38B 109.5 . . ?
H38A C38 H38B 109.5 . . ?
C36 C38 H38C 109.5 . . ?
H38A C38 H38C 109.5 . . ?
H38B C38 H38C 109.5 . . ?
C7 O2 C8 117.62(19) . . ?
C10 O3 C11 117.9(2) . . ?
C18 O4 C14 106.60(17) . . ?
C15 Si1 C17 112.00(17) . . ?
C15 Si1 C14 105.64(13) . . ?
C17 Si1 C14 107.52(15) . . ?
C15 Si1 C16 111.36(17) . . ?
C17 Si1 C16 111.03(18) . . ?
C14 Si1 C16 109.03(14) . . ?

loop_
_geom_bond_atom_site_label_1
_geom_bond_atom_site_label_2
_geom_bond_distance
_geom_bond_site_symmetry_2
_geom_bond_publ_flag
C1 C6 1.380(4) . ?
C1 C2 1.390(4) . ?
C1 Br1 1.900(3) . ?
C2 C3 1.378(4) . ?
C2 H2 0.9500 . ?
C3 C4 1.399(4) . ?
C3 H3 0.9500 . ?
C4 C5 1.396(4) . ?
C4 C7 1.484(3) . ?
C5 C6 1.372(4) . ?
C5 H5 0.9500 . ?
C6 H6 0.9500 . ?
C7 O1 1.204(3) . ?
C7 O2 1.371(3) . ?
C8 C9 1.397(3) . ?
C8 C19 1.400(3) . ?
C8 O2 1.408(3) . ?
C9 C10 1.382(3) . ?
C9 H9 0.9500 . ?
C10 O3 1.352(3) . ?
C10 C12 1.407(3) . ?
C11 O3 1.432(3) . ?
C11 H11A 0.9800 . ?
C11 H11B 0.9800 . ?
C11 H11C 0.9800 . ?
C12 C18 1.393(3) . ?
C12 C13 1.431(3) . ?
C13 C14 1.350(4) . ?
C13 H13 0.9500 . ?
C14 O4 1.414(3) . ?
C14 Si1 1.876(3) . ?
C15 Si1 1.859(3) . ?
C15 H15A 0.9800 . ?
C15 H15B 0.9800 . ?
C15 H15C 0.9800 . ?
C16 Si1 1.876(4) . ?
C16 H16A 0.9800 . ?
C16 H16B 0.9800 . ?
C16 H16C 0.9800 . ?
C17 Si1 1.869(4) . ?
C17 H17A 0.9800 . ?
C17 H17B 0.9800 . ?
C17 H17C 0.9800 . ?
C18 O4 1.378(3) . ?
C18 C19 1.404(3) . ?
C19 C20 1.501(3) . ?
C20 O5 1.222(3) . ?
C20 C21 1.523(4) . ?
C21 C22 1.537(4) . ?
C21 C33 1.562(4) . ?
C21 H21 1.0000 . ?
C22 C23 1.524(4) . ?
C22 C29 1.549(4) . ?
C22 H22 1.0000 . ?
C23 C28 1.369(5) . ?
C23 C24 1.389(4) . ?
C24 C25 1.381(5) . ?
C24 H24 0.9500 . ?
C25 C26 1.337(7) . ?
C25 H25 0.9500 . ?
C26 C27 1.375(7) . ?
C26 H26 0.9500 . ?
C27 C28 1.428(7) . ?
C27 H27 0.9500 . ?
C28 H28 0.9500 . ?
C29 C30 1.501(5) . ?
C29 H29A 0.9900 . ?
C29 H29B 0.9900 . ?
C30 C31 1.328(4) . ?
C30 H30 0.9500 . ?
C31 C33 1.514(4) . ?
C31 C32 1.526(5) . ?
C32 H32A 0.9800 . ?
C32 H32B 0.9800 . ?
C32 H32C 0.9800 . ?
C33 C34 1.556(4) . ?
C33 H33 1.0000 . ?
C34 C35 1.509(4) . ?
C34 H34A 0.9900 . ?
C34 H34B 0.9900 . ?
C35 C36 1.320(4) . ?
C35 H35 0.9500 . ?
C36 C37 1.500(4) . ?
C36 C38 1.508(5) . ?
C37 H37A 0.9800 . ?
C37 H37B 0.9800 . ?
C37 H37C 0.9800 . ?
C38 H38A 0.9800 . ?
C38 H38B 0.9800 . ?
C38 H38C 0.9800 . ?
